data_7155473
loop_
_publ_author_name
'Koto, Yuma'
'Shibahara, Fumitoshi'
'Murai, Toshiaki'

_publ_section_title
;
 Imidazo[1,5-a]pyridin-3-ylidenes as \p-accepting carbene ligands:
 substituent effects on properties of N-heterocyclic carbenes.
;
_journal_issue 8
_journal_name_full 'Organic &amp; biomolecular chemistry'
_journal_page_first 1810
_journal_page_last 1820
_journal_paper_doi 10.1039/c6ob02827f
_journal_volume 15
_journal_year 2017
_chemical_formula_moiety 'C16 H12 Cl N2 O2 Rh'
_chemical_formula_sum 'C16 H12 Cl N2 O2 Rh'
_chemical_formula_weight 402.64
_chemical_name_systematic
; 
 ? 
;
_space_group_IT_number 14
_symmetry_cell_setting monoclinic
_symmetry_Int_Tables_number 14
_symmetry_space_group_name_Hall '-P 2yab'
_symmetry_space_group_name_H-M 'P 1 21/a 1'
_atom_sites_solution_hydrogens geom
_atom_sites_solution_primary direct
_atom_sites_solution_secondary difmap
_audit_creation_method SHELXL-97
_audit_update_record
;
2016-11-07 deposited with the CCDC.
2017-01-25 downloaded from the CCDC.
;
_cell_angle_alpha 90.00
_cell_angle_beta 100.553(3)
_cell_angle_gamma 90.00
_cell_formula_units_Z 4
_cell_length_a 7.875(2)
_cell_length_b 16.458(4)
_cell_length_c 12.568(3)
_cell_measurement_reflns_used 4182
_cell_measurement_temperature 193(2)
_cell_measurement_theta_max 31.0
_cell_measurement_theta_min 1.6
_cell_volume 1601.3(7)
_computing_structure_refinement 'SHELXL-97 (Sheldrick, 1997)'
_computing_structure_solution 'SHELXS-97 (Sheldrick, 1990)'
_diffrn_ambient_temperature 193(2)
_diffrn_detector_area_resol_mean 14.63
_diffrn_measured_fraction_theta_full 0.999
_diffrn_measured_fraction_theta_max 0.999
_diffrn_measurement_device_type 'Rigaku/MSC Mercury CCD'
_diffrn_measurement_method \w
_diffrn_radiation_monochromator graphite
_diffrn_radiation_source 'fine-focus sealed tube'
_diffrn_radiation_type MoK\a
_diffrn_radiation_wavelength 0.71075
_diffrn_reflns_av_R_equivalents 0.0456
_diffrn_reflns_av_sigmaI/netI 0.0475
_diffrn_reflns_limit_h_max 9
_diffrn_reflns_limit_h_min -10
_diffrn_reflns_limit_k_max 15
_diffrn_reflns_limit_k_min -21
_diffrn_reflns_limit_l_max 16
_diffrn_reflns_limit_l_min -15
_diffrn_reflns_number 13157
_diffrn_reflns_theta_full 27.50
_diffrn_reflns_theta_max 27.50
_diffrn_reflns_theta_min 1.65
_exptl_absorpt_coefficient_mu 1.240
_exptl_absorpt_correction_T_max 0.968
_exptl_absorpt_correction_T_min 0.741
_exptl_absorpt_correction_type integration
_exptl_absorpt_process_details '(Higashi, 1999)'
_exptl_crystal_colour Yellow
_exptl_crystal_density_diffrn 1.670
_exptl_crystal_density_method 'not measured'
_exptl_crystal_description Block
_exptl_crystal_F_000 800
_exptl_crystal_size_max 0.37
_exptl_crystal_size_mid 0.14
_exptl_crystal_size_min 0.02
_refine_diff_density_max 0.769
_refine_diff_density_min -0.416
_refine_diff_density_rms 0.085
_refine_ls_extinction_method none
_refine_ls_goodness_of_fit_ref 1.089
_refine_ls_hydrogen_treatment constr
_refine_ls_matrix_type full
_refine_ls_number_parameters 200
_refine_ls_number_reflns 3679
_refine_ls_number_restraints 0
_refine_ls_restrained_S_all 1.089
_refine_ls_R_factor_all 0.0579
_refine_ls_R_factor_gt 0.0420
_refine_ls_shift/su_max 0.001
_refine_ls_shift/su_mean 0.000
_refine_ls_structure_factor_coef Fsqd
_refine_ls_weighting_details 'calc w=1/[\s^2^(Fo^2^)+(0.0315P)^2^+0.9212P] where P=(Fo^2^+2Fc^2^)/3'
_refine_ls_weighting_scheme calc
_refine_ls_wR_factor_gt 0.0827
_refine_ls_wR_factor_ref 0.0896
_reflns_number_gt 2971
_reflns_number_total 3679
_reflns_threshold_expression >2sigma(I)
_cod_data_source_file c6ob02827f2.cif
_cod_data_source_block aprc
_cod_depositor_comments 'Adding full bibliography for 7155472--7155477.cif.'
_cod_original_sg_symbol_H-M 'P 21/a       '
_cod_database_code 7155473

loop_
_symmetry_equiv_pos_as_xyz
'x, y, z'
'-x+1/2, y+1/2, -z'
'-x, -y, -z'
'x-1/2, -y-1/2, z'

loop_
_atom_site_label
_atom_site_type_symbol
_atom_site_fract_x
_atom_site_fract_y
_atom_site_fract_z
_atom_site_U_iso_or_equiv
_atom_site_adp_type
_atom_site_occupancy
_atom_site_symmetry_multiplicity
_atom_site_calc_flag
_atom_site_refinement_flags
Rh1 Rh 0.99157(4) 0.459159(15) 0.28535(2) 0.03446(10) Uani 1 1 d .
Cl1 Cl 0.72555(13) 0.50417(6) 0.32151(9) 0.0494(3) Uani 1 1 d .
O1 O 0.8822(4) 0.28395(14) 0.3031(3) 0.0595(9) Uani 1 1 d .
O2 O 1.3335(5) 0.4083(2) 0.2429(4) 0.0999(15) Uani 1 1 d .
N1 N 1.1446(4) 0.63158(16) 0.3314(2) 0.0311(6) Uani 1 1 d .
N2 N 0.9893(4) 0.62451(15) 0.1730(2) 0.0313(6) Uani 1 1 d .
C1 C 0.9232(5) 0.3494(2) 0.2996(3) 0.0416(9) Uani 1 1 d .
C2 C 1.2021(6) 0.4278(2) 0.2575(4) 0.0598(13) Uani 1 1 d .
C3 C 1.0512(5) 0.57904(19) 0.2610(3) 0.0321(8) Uani 1 1 d .
C4 C 1.0406(4) 0.70558(18) 0.1869(3) 0.0289(7) Uani 1 1 d .
C5 C 1.1388(4) 0.71070(18) 0.2877(3) 0.0297(7) Uani 1 1 d .
C6 C 1.2318(5) 0.7733(2) 0.3509(3) 0.0366(8) Uani 1 1 d .
H6 H 1.2300 0.8272 0.3238 0.044 Uiso 1 1 calc R
C7 C 1.3221(5) 0.7556(2) 0.4495(3) 0.0454(10) Uani 1 1 d .
H7 H 1.3851 0.7973 0.4917 0.054 Uiso 1 1 calc R
C8 C 1.3251(6) 0.6751(2) 0.4917(3) 0.0509(11) Uani 1 1 d .
H8 H 1.3897 0.6641 0.5618 0.061 Uiso 1 1 calc R
C9 C 1.2381(5) 0.6146(2) 0.4341(3) 0.0408(9) Uani 1 1 d .
H9 H 1.2403 0.5612 0.4629 0.049 Uiso 1 1 calc R
C10 C 0.8754(5) 0.59112(19) 0.0784(3) 0.0384(9) Uani 1 1 d .
H10 H 0.9447 0.5722 0.0260 0.058 Uiso 1 1 calc R
H10A H 0.7951 0.6333 0.0451 0.058 Uiso 1 1 calc R
H10B H 0.8100 0.5455 0.1006 0.058 Uiso 1 1 calc R
C11 C 0.9932(4) 0.76904(18) 0.1047(3) 0.0284(7) Uani 1 1 d .
C12 C 1.0054(4) 0.75634(19) -0.0033(3) 0.0343(8) Uani 1 1 d .
H12 H 1.0455 0.7056 -0.0250 0.041 Uiso 1 1 calc R
C13 C 0.9597(5) 0.8170(2) -0.0790(3) 0.0395(9) Uani 1 1 d .
H13 H 0.9668 0.8074 -0.1525 0.047 Uiso 1 1 calc R
C14 C 0.9032(5) 0.8923(2) -0.0484(3) 0.0418(9) Uani 1 1 d .
H14 H 0.8712 0.9338 -0.1006 0.050 Uiso 1 1 calc R
C15 C 0.8944(5) 0.9055(2) 0.0583(3) 0.0382(9) Uani 1 1 d .
H15 H 0.8575 0.9569 0.0797 0.046 Uiso 1 1 calc R
C16 C 0.9385(5) 0.84497(19) 0.1355(3) 0.0343(8) Uani 1 1 d .
H16 H 0.9315 0.8551 0.2090 0.041 Uiso 1 1 calc R

loop_
_atom_site_aniso_label
_atom_site_aniso_U_11
_atom_site_aniso_U_22
_atom_site_aniso_U_33
_atom_site_aniso_U_23
_atom_site_aniso_U_13
_atom_site_aniso_U_12
Rh1 0.04049(18) 0.02379(14) 0.03843(19) 0.00489(11) 0.00548(13) 0.00174(11)
Cl1 0.0472(6) 0.0375(5) 0.0661(7) 0.0120(4) 0.0174(5) 0.0049(4)
O1 0.084(2) 0.0255(13) 0.067(2) 0.0038(13) 0.0090(18) -0.0091(13)
O2 0.077(3) 0.063(2) 0.176(5) -0.004(2) 0.066(3) 0.0086(19)
N1 0.0334(16) 0.0319(14) 0.0271(17) 0.0030(11) 0.0035(13) -0.0024(12)
N2 0.0347(16) 0.0254(13) 0.0323(17) 0.0002(12) 0.0019(13) -0.0002(11)
C1 0.047(2) 0.037(2) 0.038(2) 0.0011(16) 0.0034(19) 0.0062(17)
C2 0.056(3) 0.033(2) 0.094(4) 0.007(2) 0.024(3) 0.0034(19)
C3 0.0330(19) 0.0303(16) 0.032(2) 0.0030(14) 0.0046(16) -0.0011(14)
C4 0.0301(18) 0.0230(14) 0.035(2) 0.0006(13) 0.0093(15) -0.0030(12)
C5 0.0338(19) 0.0280(15) 0.029(2) 0.0011(13) 0.0110(15) -0.0023(13)
C6 0.038(2) 0.0344(18) 0.039(2) -0.0017(15) 0.0106(17) -0.0077(15)
C7 0.049(2) 0.048(2) 0.038(2) -0.0075(17) 0.0032(19) -0.0153(18)
C8 0.053(3) 0.061(3) 0.034(2) 0.0054(19) -0.005(2) -0.003(2)
C9 0.043(2) 0.043(2) 0.034(2) 0.0083(16) 0.0034(18) 0.0010(17)
C10 0.041(2) 0.0277(16) 0.042(2) 0.0012(15) -0.0048(18) -0.0026(14)
C11 0.0259(17) 0.0261(15) 0.033(2) 0.0052(13) 0.0066(15) -0.0028(12)
C12 0.035(2) 0.0295(17) 0.037(2) 0.0010(14) 0.0043(16) -0.0001(14)
C13 0.042(2) 0.042(2) 0.032(2) 0.0023(15) 0.0014(18) -0.0056(16)
C14 0.040(2) 0.0331(18) 0.050(3) 0.0121(16) 0.0038(19) 0.0005(15)
C15 0.034(2) 0.0263(16) 0.056(3) 0.0034(15) 0.0113(18) 0.0023(14)
C16 0.0337(19) 0.0299(16) 0.041(2) -0.0009(15) 0.0102(17) -0.0042(14)

loop_
_atom_type_symbol
_atom_type_description
_atom_type_scat_dispersion_real
_atom_type_scat_dispersion_imag
_atom_type_scat_source
C C 0.0033 0.0016 'International Tables Vol C Tables 4.2.6.8 and 6.1.1.4'
H H 0.0000 0.0000 'International Tables Vol C Tables 4.2.6.8 and 6.1.1.4'
N N 0.0061 0.0033 'International Tables Vol C Tables 4.2.6.8 and 6.1.1.4'
O O 0.0106 0.0060 'International Tables Vol C Tables 4.2.6.8 and 6.1.1.4'
Cl Cl 0.1484 0.1585 'International Tables Vol C Tables 4.2.6.8 and 6.1.1.4'
Rh Rh -1.1178 0.9187 'International Tables Vol C Tables 4.2.6.8 and 6.1.1.4'

loop_
_geom_angle_atom_site_label_1
_geom_angle_atom_site_label_2
_geom_angle_atom_site_label_3
_geom_angle
C2 Rh1 C1 91.84(18)
C2 Rh1 C3 90.15(16)
C1 Rh1 C3 175.95(15)
C2 Rh1 Cl1 177.94(13)
C1 Rh1 Cl1 90.19(13)
C3 Rh1 Cl1 87.84(10)
C3 N1 C9 127.6(3)
C3 N1 C5 111.1(3)
C9 N1 C5 121.3(3)
C3 N2 C4 112.0(3)
C3 N2 C10 122.3(3)
C4 N2 C10 125.6(3)
O1 C1 Rh1 176.8(4)
O2 C2 Rh1 178.4(5)
N2 C3 N1 104.6(3)
N2 C3 Rh1 126.4(3)
N1 C3 Rh1 128.6(3)
C5 C4 N2 106.1(3)
C5 C4 C11 129.7(3)
N2 C4 C11 124.2(3)
C4 C5 N1 106.1(3)
C4 C5 C6 135.5(3)
N1 C5 C6 118.3(3)
C7 C6 C5 119.4(3)
C6 C7 C8 121.0(4)
C9 C8 C7 121.0(4)
C8 C9 N1 118.9(3)
C12 C11 C16 118.9(3)
C12 C11 C4 121.6(3)
C16 C11 C4 119.4(3)
C13 C12 C11 120.4(3)
C12 C13 C14 120.6(4)
C15 C14 C13 119.1(3)
C14 C15 C16 121.2(3)
C15 C16 C11 119.8(4)

loop_
_geom_bond_atom_site_label_1
_geom_bond_atom_site_label_2
_geom_bond_distance
Rh1 C2 1.830(5)
Rh1 C1 1.903(4)
Rh1 C3 2.064(3)
Rh1 Cl1 2.3435(12)
O1 C1 1.128(4)
O2 C2 1.130(5)
N1 C3 1.354(4)
N1 C9 1.391(4)
N1 C5 1.411(4)
N2 C3 1.350(4)
N2 C4 1.396(4)
N2 C10 1.459(4)
C4 C5 1.361(5)
C4 C11 1.468(4)
C5 C6 1.420(5)
C6 C7 1.343(5)
C7 C8 1.426(5)
C8 C9 1.343(5)
C11 C12 1.394(5)
C11 C16 1.400(4)
C12 C13 1.381(5)
C13 C14 1.393(5)
C14 C15 1.372(6)
C15 C16 1.390(5)

loop_
_geom_torsion_atom_site_label_1
_geom_torsion_atom_site_label_2
_geom_torsion_atom_site_label_3
_geom_torsion_atom_site_label_4
_geom_torsion
C2 Rh1 C1 O1 -70(7)
C3 Rh1 C1 O1 49(8)
Cl1 Rh1 C1 O1 110(7)
C1 Rh1 C2 O2 -84(13)
C3 Rh1 C2 O2 99(13)
Cl1 Rh1 C2 O2 86(14)
C4 N2 C3 N1 -0.6(4)
C10 N2 C3 N1 -177.8(3)
C4 N2 C3 Rh1 173.5(2)
C10 N2 C3 Rh1 -3.7(5)
C9 N1 C3 N2 -178.7(3)
C5 N1 C3 N2 0.9(4)
C9 N1 C3 Rh1 7.3(6)
C5 N1 C3 Rh1 -173.1(3)
C2 Rh1 C3 N2 104.6(4)
C1 Rh1 C3 N2 -15(2)
Cl1 Rh1 C3 N2 -75.9(3)
C2 Rh1 C3 N1 -82.7(4)
C1 Rh1 C3 N1 158(2)
Cl1 Rh1 C3 N1 96.8(3)
C3 N2 C4 C5 0.1(4)
C10 N2 C4 C5 177.2(3)
C3 N2 C4 C11 179.8(3)
C10 N2 C4 C11 -3.1(5)
N2 C4 C5 N1 0.4(4)
C11 C4 C5 N1 -179.2(3)
N2 C4 C5 C6 178.6(4)
C11 C4 C5 C6 -1.0(7)
C3 N1 C5 C4 -0.8(4)
C9 N1 C5 C4 178.8(3)
C3 N1 C5 C6 -179.4(3)
C9 N1 C5 C6 0.2(5)
C4 C5 C6 C7 -177.8(4)
N1 C5 C6 C7 0.2(5)
C5 C6 C7 C8 -0.5(6)
C6 C7 C8 C9 0.2(7)
C7 C8 C9 N1 0.3(6)
C3 N1 C9 C8 179.1(4)
C5 N1 C9 C8 -0.5(5)
C5 C4 C11 C12 133.6(4)
N2 C4 C11 C12 -46.0(5)
C5 C4 C11 C16 -44.8(5)
N2 C4 C11 C16 135.7(3)
C16 C11 C12 C13 -1.8(5)
C4 C11 C12 C13 179.9(3)
C11 C12 C13 C14 1.0(6)
C12 C13 C14 C15 0.4(6)
C13 C14 C15 C16 -0.9(6)
C14 C15 C16 C11 0.1(5)
C12 C11 C16 C15 1.2(5)
C4 C11 C16 C15 179.6(3)
